data_4000082
loop_
_publ_author_name
'Zaman, Md. Badruz'
'Smith, Mark D.'
'zur Loye, Hans-Conrad'

_publ_section_title
;
Organizing chain and square-grid architectures by
employing coordination bonds between inorganic and
organic components.  New coordination polymers formed
from Cd(II), Co(II) and Cu(II) nitrate salts and
1,4-bis(4-pyridyl)butadiyne
;
_journal_name_full 'Chemistry of Materials'
_journal_year 2001
_chemical_formula_moiety
;
Co(C14H8N2)4/2 (NO3)2 CH2Cl2
;
_chemical_formula_sum 'C29 H18 Cl2 Co N6 O6'
_chemical_formula_weight 676.32
_space_group_IT_number 20
_symmetry_cell_setting orthorhombic
_symmetry_space_group_name_Hall 'C 2c 2'
_symmetry_space_group_name_H-M 'C 2 2 21'
_atom_sites_solution_hydrogens geom
_atom_sites_solution_primary direct
_atom_sites_solution_secondary difmap
_cell_angle_alpha 90.00
_cell_angle_beta 90.00
_cell_angle_gamma 90.00
_cell_formula_units_Z 4
_cell_length_a 14.0364(12)
_cell_length_b 23.7595(19)
_cell_length_c 8.9706(7)
_cell_measurement_reflns_used 9179
_cell_measurement_temperature 173(2)
_cell_measurement_theta_max 26.355
_cell_measurement_theta_min 2.828
_cell_volume 2991.7(4)
_diffrn_ambient_temperature 173(2)
_diffrn_measurement_device_type 'Bruker SMART APEX CCD diffractometer'
_diffrn_measurement_method 'omega scans'
_diffrn_radiation_monochromator graphite
_diffrn_radiation_source 'fine-focus sealed tube'
_diffrn_radiation_type MoK\a
_diffrn_radiation_wavelength 0.71073
_diffrn_reflns_av_R_equivalents 0.0234
_diffrn_reflns_av_sigmaI/netI 0.0266
_diffrn_reflns_limit_h_max 17
_diffrn_reflns_limit_h_min -17
_diffrn_reflns_limit_k_max 29
_diffrn_reflns_limit_k_min -29
_diffrn_reflns_limit_l_max 11
_diffrn_reflns_limit_l_min -7
_diffrn_reflns_number 10029
_diffrn_reflns_theta_max 26.37
_diffrn_reflns_theta_min 1.69
_diffrn_standards_decay_% 0
_exptl_absorpt_coefficient_mu 0.805
_exptl_absorpt_correction_T_max 0.9828
_exptl_absorpt_correction_T_min 0.8438
_exptl_absorpt_correction_type multi-scan
_exptl_absorpt_process_details '(SADABS, Bruker, 1997)'
_exptl_crystal_colour orange
_exptl_crystal_density_diffrn 1.502
_exptl_crystal_density_meas ?
_exptl_crystal_density_method 'not measured'
_exptl_crystal_description chunk
_exptl_crystal_F_000 1372
_exptl_crystal_size_max 0.48
_exptl_crystal_size_mid 0.38
_exptl_crystal_size_min 0.30
_refine_ls_abs_structure_details 'Flack H D (1983), Acta Cryst. A39, 876-881'
_refine_ls_abs_structure_Flack -0.003(18)
_refine_ls_extinction_coef ?
_refine_ls_extinction_method none
_refine_ls_goodness_of_fit_ref 1.061
_refine_ls_hydrogen_treatment mixed
_refine_ls_matrix_type full
_refine_ls_number_parameters 200
_refine_ls_number_reflns 3072
_refine_ls_number_restraints 0
_refine_ls_restrained_S_all 1.061
_refine_ls_R_factor_all 0.0365
_refine_ls_R_factor_gt 0.0353
_refine_ls_shift/su_max 0.000
_refine_ls_shift/su_mean 0.000
_refine_ls_structure_factor_coef Fsqd
_refine_ls_weighting_details 'calc w=1/[\s^2^(Fo^2^)+(0.0607P)^2^+2.5714P] where P=(Fo^2^+2Fc^2^)/3'
_refine_ls_weighting_scheme calc
_refine_ls_wR_factor_gt 0.0974
_refine_ls_wR_factor_ref 0.0980
_reflns_number_gt 2925
_reflns_number_total 3072
_reflns_threshold_expression >2sigma(I)
_cod_database_code 4000082

loop_
_symmetry_equiv_pos_as_xyz
'x, y, z'
'-x, -y, z+1/2'
'-x, y, -z+1/2'
'x, -y, -z'
'x+1/2, y+1/2, z'
'-x+1/2, -y+1/2, z+1/2'
'-x+1/2, y+1/2, -z+1/2'
'x+1/2, -y+1/2, -z'

loop_
_atom_site_label
_atom_site_type_symbol
_atom_site_fract_x
_atom_site_fract_y
_atom_site_fract_z
_atom_site_U_iso_or_equiv
_atom_site_adp_type
_atom_site_occupancy
_atom_site_symmetry_multiplicity
_atom_site_calc_flag
_atom_site_refinement_flags
_atom_site_disorder_assembly
_atom_site_disorder_group
Co Co 0.5000 0.224992(16) 1.2500 0.01576(13) Uani 1 2 d S . .
C1 C 0.5001(3) 0.12130(9) 1.0494(3) 0.0240(5) Uani 1 1 d . . .
H1 H 0.4340 0.1227 1.0724 0.029 Uiso 1 1 calc R . .
C2 C 0.5320(2) 0.07964(12) 0.9560(3) 0.0282(6) Uani 1 1 d . . .
H2 H 0.4889 0.0527 0.9162 0.034 Uiso 1 1 calc R . .
C3 C 0.6291(2) 0.07749(11) 0.9202(3) 0.0251(6) Uani 1 1 d . . .
C4 C 0.6891(2) 0.11765(11) 0.9828(3) 0.0262(6) Uani 1 1 d . . .
H4 H 0.7554 0.1174 0.9614 0.031 Uiso 1 1 calc R . .
C5 C 0.65074(19) 0.15792(11) 1.0766(3) 0.0218(5) Uani 1 1 d . . .
H5 H 0.6921 0.1851 1.1192 0.026 Uiso 1 1 calc R . .
C6 C 0.6664(2) 0.03412(12) 0.8272(3) 0.0295(6) Uani 1 1 d . . .
C7 C 0.69901(19) -0.00367(10) 0.7530(4) 0.0289(5) Uani 1 1 d . . .
C8 C 0.7400(2) -0.04702(12) 0.6744(3) 0.0293(6) Uani 1 1 d . . .
C9 C 0.7783(2) -0.08545(12) 0.6118(3) 0.0290(6) Uani 1 1 d . . .
C10 C 0.8882(2) -0.16941(11) 0.3099(3) 0.0276(6) Uani 1 1 d . . .
H10 H 0.8949 -0.1677 0.2046 0.033 Uiso 1 1 calc R . .
C11 C 0.8384(2) -0.12713(12) 0.3805(3) 0.0303(6) Uani 1 1 d . . .
H11 H 0.8121 -0.0968 0.3251 0.036 Uiso 1 1 calc R . .
C12 C 0.8275(2) -0.12967(11) 0.5354(3) 0.0253(6) Uani 1 1 d . . .
C13 C 0.8669(2) -0.17499(11) 0.6116(3) 0.0253(6) Uani 1 1 d . . .
H13 H 0.8600 -0.1784 0.7165 0.030 Uiso 1 1 calc R . .
C14 C 0.91640(19) -0.21494(11) 0.5307(3) 0.0221(5) Uani 1 1 d . . .
H14 H 0.9440 -0.2456 0.5833 0.026 Uiso 1 1 calc R . .
N1 N 0.55777(16) 0.16027(9) 1.1101(3) 0.0202(4) Uani 1 1 d . . .
N2 N 0.92776(16) -0.21299(8) 0.3831(3) 0.0205(5) Uani 1 1 d . . .
N3 N 0.36365(17) 0.24067(10) 0.9878(3) 0.0281(5) Uani 1 1 d . . .
O1 O 0.37473(13) 0.22092(8) 1.1201(2) 0.0234(4) Uani 1 1 d . . .
O2 O 0.36145(19) 0.29209(9) 0.9688(2) 0.0403(6) Uani 1 1 d . . .
O3 O 0.3573(3) 0.20803(13) 0.8836(3) 0.0805(12) Uani 1 1 d . . .
Cl1 Cl 0.44242(13) 0.43885(9) -0.0230(4) 0.1431(10) Uani 1 1 d . . .
C1S C 0.477(2) 0.5000 0.0000 0.55(4) Uani 1 2 d S . .
H1S1 H 0.5199 0.4954 0.0864 0.660 Uiso 0.50 1 calc PR . .
H1S2 H 0.5199 0.5046 -0.0864 0.660 Uiso 0.50 1 calc PR . .

loop_
_atom_site_aniso_label
_atom_site_aniso_U_11
_atom_site_aniso_U_22
_atom_site_aniso_U_33
_atom_site_aniso_U_23
_atom_site_aniso_U_13
_atom_site_aniso_U_12
Co 0.0195(2) 0.0129(2) 0.0149(2) 0.000 0.0044(2) 0.000
C1 0.0220(11) 0.0218(11) 0.0281(12) -0.0037(9) 0.0003(14) -0.0008(14)
C2 0.0308(14) 0.0206(13) 0.0332(15) -0.0062(12) 0.0028(11) -0.0038(10)
C3 0.0339(15) 0.0188(12) 0.0227(14) -0.0021(10) 0.0079(11) 0.0047(11)
C4 0.0257(14) 0.0247(13) 0.0283(15) -0.0032(11) 0.0060(11) 0.0043(11)
C5 0.0225(12) 0.0204(12) 0.0225(13) -0.0025(10) 0.0021(10) -0.0012(10)
C6 0.0361(16) 0.0215(13) 0.0308(15) -0.0030(12) 0.0066(13) 0.0018(12)
C7 0.0360(13) 0.0221(11) 0.0286(13) 0.0004(16) 0.0076(16) 0.0036(10)
C8 0.0359(16) 0.0241(14) 0.0279(15) -0.0053(12) 0.0082(13) 0.0018(12)
C9 0.0362(15) 0.0249(13) 0.0259(14) -0.0023(12) 0.0038(12) 0.0054(12)
C10 0.0409(17) 0.0238(13) 0.0181(12) -0.0008(11) 0.0037(11) 0.0083(12)
C11 0.0424(17) 0.0233(13) 0.0252(15) 0.0014(12) 0.0016(13) 0.0123(12)
C12 0.0265(14) 0.0235(13) 0.0259(14) -0.0056(11) 0.0033(11) 0.0029(11)
C13 0.0339(15) 0.0261(13) 0.0160(13) -0.0035(11) 0.0050(11) 0.0017(11)
C14 0.0256(13) 0.0200(13) 0.0206(13) 0.0009(10) 0.0033(10) 0.0021(10)
N1 0.0243(11) 0.0162(10) 0.0202(11) -0.0007(9) 0.0044(9) -0.0008(8)
N2 0.0261(11) 0.0156(10) 0.0199(11) -0.0005(9) 0.0063(9) 0.0036(8)
N3 0.0244(12) 0.0365(14) 0.0234(13) -0.0003(10) -0.0016(10) -0.0006(10)
O1 0.0222(9) 0.0269(9) 0.0211(9) 0.0035(8) 0.0003(7) 0.0004(8)
O2 0.0582(15) 0.0345(12) 0.0282(12) 0.0063(10) -0.0015(11) 0.0164(11)
O3 0.160(4) 0.0560(17) 0.0257(14) -0.0068(13) -0.0193(18) -0.031(2)
Cl1 0.0735(10) 0.1066(13) 0.249(3) 0.0289(17) 0.0015(15) -0.0037(9)
C1S 0.26(3) 0.067(8) 1.33(11) -0.06(3) 0.000 0.000
